data_1502375
loop_
_publ_author_name
'Zhu, Xi'
'Lin, Aijun'
'Shi, Yan'
'Guo, Jingyu'
'Zhu, Chengjian'
'Cheng, Yixiang'

_publ_section_title
;
 Enantioselective synthesis of polycyclic coumarin derivatives catalyzed
 by an in situ formed primary amine-imine catalyst.
;
_journal_issue 16
_journal_name_full 'Organic letters'
_journal_page_first 4382
_journal_page_last 4385
_journal_paper_doi 10.1021/ol201715h
_journal_volume 13
_journal_year 2011
_chemical_absolute_configuration rm
_chemical_formula_sum 'C15 H14 O4'
_chemical_formula_weight 258.26
_chemical_name_systematic
; 
 ? 
;
_space_group_IT_number 19
_symmetry_cell_setting orthorhombic
_symmetry_space_group_name_Hall 'P 2ac 2ab'
_symmetry_space_group_name_H-M 'P 21 21 21'
_atom_sites_solution_hydrogens geom
_atom_sites_solution_primary direct
_atom_sites_solution_secondary difmap
_audit_creation_method SHELXL-97
_cell_angle_alpha 90.00
_cell_angle_beta 90.00
_cell_angle_gamma 90.00
_cell_formula_units_Z 4
_cell_length_a 7.1044(6)
_cell_length_b 9.9689(9)
_cell_length_c 17.0887(15)
_cell_measurement_reflns_used 1853
_cell_measurement_temperature 296(2)
_cell_measurement_theta_max 26.08
_cell_measurement_theta_min 2.37
_cell_volume 1210.27(18)
_computing_cell_refinement 'Bruker SMART'
_computing_data_collection 'Bruker SMART'
_computing_data_reduction 'Bruker SAINT'
_computing_molecular_graphics 'Bruker SHELXTL'
_computing_publication_material 'Bruker SHELXTL'
_computing_structure_refinement 'SHELXL-97 (Sheldrick, 1997)'
_computing_structure_solution 'SHELXS-97 (Sheldrick, 1990)'
_diffrn_ambient_temperature 296(2)
_diffrn_measured_fraction_theta_full 0.999
_diffrn_measured_fraction_theta_max 0.999
_diffrn_radiation_monochromator graphite
_diffrn_radiation_source 'fine-focus sealed tube'
_diffrn_radiation_type MoK\a
_diffrn_radiation_wavelength 0.71073
_diffrn_reflns_av_R_equivalents 0.0278
_diffrn_reflns_av_sigmaI/netI 0.0222
_diffrn_reflns_limit_h_max 8
_diffrn_reflns_limit_h_min -8
_diffrn_reflns_limit_k_max 11
_diffrn_reflns_limit_k_min -11
_diffrn_reflns_limit_l_max 20
_diffrn_reflns_limit_l_min -16
_diffrn_reflns_number 6090
_diffrn_reflns_theta_full 25.00
_diffrn_reflns_theta_max 25.00
_diffrn_reflns_theta_min 2.37
_exptl_absorpt_coefficient_mu 0.103
_exptl_absorpt_correction_T_max 0.9857
_exptl_absorpt_correction_T_min 0.9817
_exptl_absorpt_correction_type multi-scan
_exptl_absorpt_process_details sadabs
_exptl_crystal_colour coulorless
_exptl_crystal_density_diffrn 1.417
_exptl_crystal_density_method 'not measured'
_exptl_crystal_description block
_exptl_crystal_F_000 544
_exptl_crystal_size_max 0.18
_exptl_crystal_size_mid 0.15
_exptl_crystal_size_min 0.14
_refine_diff_density_max 0.236
_refine_diff_density_min -0.167
_refine_diff_density_rms 0.034
_refine_ls_abs_structure_details 'Flack H D (1983), Acta Cryst. A39, 876-881'
_refine_ls_abs_structure_Flack 0(10)
_refine_ls_extinction_method none
_refine_ls_goodness_of_fit_ref 0.984
_refine_ls_hydrogen_treatment constr
_refine_ls_matrix_type full
_refine_ls_number_parameters 174
_refine_ls_number_reflns 1260
_refine_ls_number_restraints 0
_refine_ls_restrained_S_all 0.984
_refine_ls_R_factor_all 0.0444
_refine_ls_R_factor_gt 0.0338
_refine_ls_shift/su_max 0.000
_refine_ls_shift/su_mean 0.000
_refine_ls_structure_factor_coef Fsqd
_refine_ls_weighting_details 'calc w=1/[\s^2^(Fo^2^)+(0.0587P)^2^+0.0000P] where P=(Fo^2^+2Fc^2^)/3'
_refine_ls_weighting_scheme calc
_refine_ls_wR_factor_gt 0.0845
_refine_ls_wR_factor_ref 0.0907
_reflns_number_gt 1011
_reflns_number_total 1260
_reflns_threshold_expression >2sigma(I)
_cod_data_source_file ol201715h_si_002.cif
_cod_data_source_block 2100920b_0m
_cod_depositor_comments
;
The following automatic conversions were performed:

'_refine_ls_hydrogen_treatment' value 'CONSTR' changed to 'constr'
according to /home/saulius/struct/CIF-dictionaries/cif_core.dic
dictionary named 'cif_core.dic' version 2.4.1 from 2010-06-29.

Automatic conversion script
Id: cif_fix_values 1715 2011-07-08 13:25:40Z adriana 
;
_cod_original_sg_symbol_H-M 'P 212121'
_cod_database_code 1502375

loop_
_symmetry_equiv_pos_as_xyz
'x, y, z'
'-x+1/2, -y, z+1/2'
'x+1/2, -y+1/2, -z'
'-x, y+1/2, -z+1/2'

loop_
_atom_site_label
_atom_site_type_symbol
_atom_site_fract_x
_atom_site_fract_y
_atom_site_fract_z
_atom_site_U_iso_or_equiv
_atom_site_adp_type
_atom_site_occupancy
_atom_site_symmetry_multiplicity
_atom_site_calc_flag
_atom_site_refinement_flags
O4 O 0.0667(3) 0.4508(2) 0.29828(10) 0.0556(5) Uani 1 1 d .
H4 H 0.1310 0.4347 0.3370 0.083 Uiso 1 1 calc R
C1 C 0.2445(3) 0.2645(2) 0.06867(12) 0.0340(6) Uani 1 1 d .
C6 C 0.2614(3) 0.2722(2) -0.01205(13) 0.0350(6) Uani 1 1 d .
O1 O 0.2695(3) 0.39374(16) -0.04952(9) 0.0440(5) Uani 1 1 d .
C9 C 0.2312(3) 0.3895(2) 0.11109(12) 0.0355(6) Uani 1 1 d .
C8 C 0.2307(4) 0.5090(2) 0.07376(12) 0.0385(6) Uani 1 1 d .
C5 C 0.2689(4) 0.1586(2) -0.05785(14) 0.0457(7) Uani 1 1 d .
H5 H 0.2805 0.1655 -0.1119 0.055 Uiso 1 1 calc R
C2 C 0.2347(4) 0.1383(2) 0.10316(14) 0.0425(6) Uani 1 1 d .
H2 H 0.2236 0.1307 0.1572 0.051 Uiso 1 1 calc R
C7 C 0.2568(4) 0.5135(3) -0.00958(13) 0.0418(6) Uani 1 1 d .
C3 C 0.2412(4) 0.0249(2) 0.05774(14) 0.0476(7) Uani 1 1 d .
H3 H 0.2337 -0.0592 0.0811 0.057 Uiso 1 1 calc R
C4 C 0.2590(4) 0.0352(3) -0.02245(14) 0.0488(7) Uani 1 1 d .
H4A H 0.2644 -0.0421 -0.0528 0.059 Uiso 1 1 calc R
O2 O 0.2681(3) 0.61366(17) -0.04982(10) 0.0582(6) Uani 1 1 d .
O3 O 0.2136(3) 0.37535(15) 0.18895(8) 0.0431(5) Uani 1 1 d .
C15 C 0.1813(4) 0.4974(2) 0.23848(13) 0.0431(7) Uani 1 1 d .
C14 C 0.3715(4) 0.5461(3) 0.26587(15) 0.0498(7) Uani 1 1 d .
H14A H 0.4371 0.4728 0.2914 0.060 Uiso 1 1 calc R
H14B H 0.3537 0.6167 0.3042 0.060 Uiso 1 1 calc R
C11 C 0.0781(4) 0.5998(2) 0.19071(14) 0.0450(7) Uani 1 1 d .
H11A H 0.0543 0.6792 0.2220 0.054 Uiso 1 1 calc R
H11B H -0.0419 0.5638 0.1736 0.054 Uiso 1 1 calc R
C10 C 0.1993(4) 0.6363(3) 0.11941(14) 0.0463(7) Uani 1 1 d .
H10 H 0.1322 0.7015 0.0868 0.056 Uiso 1 1 calc R
C13 C 0.4926(4) 0.5993(3) 0.19921(15) 0.0521(8) Uani 1 1 d .
H13A H 0.6017 0.6445 0.2209 0.063 Uiso 1 1 calc R
H13B H 0.5370 0.5244 0.1680 0.063 Uiso 1 1 calc R
C12 C 0.3857(4) 0.6964(3) 0.14678(16) 0.0560(8) Uani 1 1 d .
H12A H 0.4624 0.7183 0.1016 0.067 Uiso 1 1 calc R
H12B H 0.3614 0.7787 0.1753 0.067 Uiso 1 1 calc R

loop_
_atom_site_aniso_label
_atom_site_aniso_U_11
_atom_site_aniso_U_22
_atom_site_aniso_U_33
_atom_site_aniso_U_23
_atom_site_aniso_U_13
_atom_site_aniso_U_12
O4 0.0678(12) 0.0673(12) 0.0316(9) -0.0062(10) 0.0128(10) -0.0070(11)
C1 0.0361(13) 0.0370(12) 0.0289(12) -0.0029(9) 0.0002(11) 0.0024(13)
C6 0.0347(13) 0.0411(13) 0.0292(12) -0.0002(10) -0.0003(11) -0.0015(13)
O1 0.0626(12) 0.0449(10) 0.0244(8) 0.0003(7) 0.0036(8) -0.0010(11)
C9 0.0422(14) 0.0408(13) 0.0234(11) -0.0027(10) 0.0001(11) -0.0010(14)
C8 0.0499(16) 0.0369(13) 0.0287(11) -0.0004(10) -0.0011(12) 0.0004(14)
C5 0.0525(16) 0.0545(16) 0.0301(12) -0.0100(11) -0.0001(13) 0.0038(14)
C2 0.0547(16) 0.0411(14) 0.0316(12) -0.0001(10) 0.0023(13) 0.0014(14)
C7 0.0507(16) 0.0442(14) 0.0305(11) 0.0026(11) -0.0031(12) -0.0040(14)
C3 0.0580(17) 0.0347(13) 0.0500(14) -0.0020(11) -0.0035(14) 0.0022(14)
C4 0.0554(17) 0.0438(14) 0.0472(15) -0.0131(12) 0.0011(15) 0.0041(15)
O2 0.0910(15) 0.0472(10) 0.0365(9) 0.0136(8) -0.0014(11) 0.0000(14)
O3 0.0706(12) 0.0362(8) 0.0224(8) -0.0015(7) 0.0044(9) 0.0012(10)
C15 0.0569(17) 0.0424(15) 0.0299(12) -0.0055(12) 0.0041(12) -0.0025(13)
C14 0.0580(18) 0.0533(17) 0.0380(14) -0.0024(13) -0.0027(13) 0.0035(14)
C11 0.0516(15) 0.0431(15) 0.0403(14) -0.0093(14) -0.0017(14) 0.0069(13)
C10 0.0643(18) 0.0382(14) 0.0365(14) 0.0006(11) -0.0069(14) 0.0024(14)
C13 0.0540(16) 0.0622(19) 0.0402(15) -0.0057(16) -0.0017(13) -0.0094(14)
C12 0.074(2) 0.0442(17) 0.0498(16) -0.0004(14) -0.0035(16) -0.0125(15)

loop_
_atom_type_symbol
_atom_type_description
_atom_type_scat_dispersion_real
_atom_type_scat_dispersion_imag
_atom_type_scat_source
C C 0.0033 0.0000 'International Tables Vol C Tables 4.2.6.8 and 6.1.1.4'
H H 0.0000 0.0000 'International Tables Vol C Tables 4.2.6.8 and 6.1.1.4'
O O 0.0106 0.0000 'International Tables Vol C Tables 4.2.6.8 and 6.1.1.4'

loop_
_geom_angle_atom_site_label_1
_geom_angle_atom_site_label_2
_geom_angle_atom_site_label_3
_geom_angle
C15 O4 H4 109.5
C6 C1 C2 118.4(2)
C6 C1 C9 117.2(2)
C2 C1 C9 124.3(2)
O1 C6 C5 117.3(2)
O1 C6 C1 121.1(2)
C5 C6 C1 121.5(2)
C6 O1 C7 122.09(17)
O3 C9 C8 124.0(2)
O3 C9 C1 114.4(2)
C8 C9 C1 121.57(19)
C9 C8 C7 119.7(2)
C9 C8 C10 119.91(19)
C7 C8 C10 120.4(2)
C4 C5 C6 119.0(2)
C4 C5 H5 120.5
C6 C5 H5 120.5
C3 C2 C1 120.2(2)
C3 C2 H2 119.9
C1 C2 H2 119.9
O2 C7 O1 115.30(19)
O2 C7 C8 126.5(2)
O1 C7 C8 118.2(2)
C2 C3 C4 120.2(2)
C2 C3 H3 119.9
C4 C3 H3 119.9
C5 C4 C3 120.6(2)
C5 C4 H4A 119.7
C3 C4 H4A 119.7
C9 O3 C15 119.22(17)
O4 C15 C11 110.0(2)
O4 C15 O3 103.55(19)
C11 C15 O3 108.67(18)
O4 C15 C14 113.9(2)
C11 C15 C14 112.8(2)
O3 C15 C14 107.4(2)
C15 C14 C13 112.7(2)
C15 C14 H14A 109.1
C13 C14 H14A 109.1
C15 C14 H14B 109.1
C13 C14 H14B 109.1
H14A C14 H14B 107.8
C15 C11 C10 108.6(2)
C15 C11 H11A 110.0
C10 C11 H11A 110.0
C15 C11 H11B 110.0
C10 C11 H11B 110.0
H11A C11 H11B 108.3
C8 C10 C12 111.1(2)
C8 C10 C11 107.1(2)
C12 C10 C11 109.6(2)
C8 C10 H10 109.6
C12 C10 H10 109.6
C11 C10 H10 109.6
C12 C13 C14 112.3(2)
C12 C13 H13A 109.1
C14 C13 H13A 109.1
C12 C13 H13B 109.1
C14 C13 H13B 109.1
H13A C13 H13B 107.9
C13 C12 C10 111.3(2)
C13 C12 H12A 109.4
C10 C12 H12A 109.4
C13 C12 H12B 109.4
C10 C12 H12B 109.4
H12A C12 H12B 108.0

loop_
_geom_bond_atom_site_label_1
_geom_bond_atom_site_label_2
_geom_bond_distance
O4 C15 1.387(3)
O4 H4 0.8200
C1 C6 1.387(3)
C1 C2 1.391(3)
C1 C9 1.444(3)
C6 O1 1.371(3)
C6 C5 1.377(3)
O1 C7 1.378(3)
C9 O3 1.344(2)
C9 C8 1.352(3)
C8 C7 1.437(3)
C8 C10 1.506(3)
C5 C4 1.373(3)
C5 H5 0.9300
C2 C3 1.372(3)
C2 H2 0.9300
C7 O2 1.215(3)
C3 C4 1.380(3)
C3 H3 0.9300
C4 H4A 0.9300
O3 C15 1.500(3)
C15 C11 1.499(3)
C15 C14 1.510(4)
C14 C13 1.523(3)
C14 H14A 0.9700
C14 H14B 0.9700
C11 C10 1.536(4)
C11 H11A 0.9700
C11 H11B 0.9700
C10 C12 1.527(4)
C10 H10 0.9800
C13 C12 1.522(4)
C13 H13A 0.9700
C13 H13B 0.9700
C12 H12A 0.9700
C12 H12B 0.9700

loop_
_geom_torsion_atom_site_label_1
_geom_torsion_atom_site_label_2
_geom_torsion_atom_site_label_3
_geom_torsion_atom_site_label_4
_geom_torsion
C2 C1 C6 O1 179.2(2)
C9 C1 C6 O1 1.5(4)
C2 C1 C6 C5 -0.2(4)
C9 C1 C6 C5 -177.9(2)
C5 C6 O1 C7 177.8(2)
C1 C6 O1 C7 -1.7(4)
C6 C1 C9 O3 179.5(2)
C2 C1 C9 O3 1.9(4)
C6 C1 C9 C8 1.5(4)
C2 C1 C9 C8 -176.1(3)
O3 C9 C8 C7 177.9(2)
C1 C9 C8 C7 -4.3(4)
O3 C9 C8 C10 -3.2(4)
C1 C9 C8 C10 174.5(3)
O1 C6 C5 C4 -179.3(3)
C1 C6 C5 C4 0.1(4)
C6 C1 C2 C3 -0.1(4)
C9 C1 C2 C3 177.4(3)
C6 O1 C7 O2 179.2(2)
C6 O1 C7 C8 -1.1(4)
C9 C8 C7 O2 -176.3(3)
C10 C8 C7 O2 4.9(5)
C9 C8 C7 O1 4.1(4)
C10 C8 C7 O1 -174.7(2)
C1 C2 C3 C4 0.5(4)
C6 C5 C4 C3 0.2(4)
C2 C3 C4 C5 -0.5(5)
C8 C9 O3 C15 3.3(4)
C1 C9 O3 C15 -174.6(2)
C9 O3 C15 O4 146.2(2)
C9 O3 C15 C11 29.3(3)
C9 O3 C15 C14 -93.0(3)
O4 C15 C14 C13 -178.8(2)
C11 C15 C14 C13 -52.5(3)
O3 C15 C14 C13 67.2(3)
O4 C15 C11 C10 -173.09(19)
O3 C15 C11 C10 -60.4(2)
C14 C15 C11 C10 58.6(3)
C9 C8 C10 C12 91.4(3)
C7 C8 C10 C12 -89.8(3)
C9 C8 C10 C11 -28.4(3)
C7 C8 C10 C11 150.4(2)
C15 C11 C10 C8 59.6(3)
C15 C11 C10 C12 -61.1(3)
C15 C14 C13 C12 48.1(3)
C14 C13 C12 C10 -51.6(3)
C8 C10 C12 C13 -59.9(3)
C11 C10 C12 C13 58.4(3)
